data_4073530
loop_
_publ_author_name
'Schachner, J\"org A.'
'Tockner, Stefan'
'Lund, Clinton L.'
'Quail, J. Wilson'
'Rehahn, Matthias'
'M\"uller, Jens'

_publ_section_title
;
 [1]Metallocenophanes (M = Fe, Ru) of Heavier Group 13 Elements (E = Al,
 Ga):&#x00A0; Synthesis, Characterization, and Ring-Opening Polymerization
;
_journal_issue 18
_journal_name_full Organometallics
_journal_page_first 4658
_journal_paper_doi 10.1021/om7004244
_journal_volume 26
_journal_year 2007
_chemical_formula_moiety 'C21 H38 Ga N Ru Si3, 0.5(C6 H6)'
_chemical_formula_sum 'C24 H41 Ga N Ru Si3'
_chemical_formula_weight 598.64
_chemical_name_systematic
; 
 ? 
;
_space_group_IT_number 2
_symmetry_cell_setting triclinic
_symmetry_space_group_name_Hall '-P 1'
_symmetry_space_group_name_H-M 'P -1'
_atom_sites_solution_hydrogens geom
_atom_sites_solution_primary direct
_atom_sites_solution_secondary difmap
_audit_creation_method SHELXL-97
_cell_angle_alpha 79.084(2)
_cell_angle_beta 84.375(2)
_cell_angle_gamma 62.2079(17)
_cell_formula_units_Z 2
_cell_length_a 9.0977(3)
_cell_length_b 9.1156(3)
_cell_length_c 19.1531(7)
_cell_measurement_reflns_used 5814
_cell_measurement_temperature 173(2)
_cell_measurement_theta_max 27.485
_cell_measurement_theta_min 0.998
_cell_volume 1379.65(8)
_computing_cell_refinement 'HKL Scalepack (Otwinowski & Minor 1997)'
_computing_data_collection 'Collect (Nonius BV, 1998)'
_computing_data_reduction 'HKL Denzo and Scalepack (Otwinowski & Minor 1997)'
_computing_molecular_graphics 'Ortep-3 for Windows (Farrugia, 1997)'
_computing_publication_material 'SHELXL-97 (Sheldrick, 1997)'
_computing_structure_refinement 'SHELXL-97 (Sheldrick, 1997)'
_computing_structure_solution 'SIR97 (Altomare et al., 1997)'
_diffrn_ambient_temperature 173(2)
_diffrn_detector_area_resol_mean 9
_diffrn_measured_fraction_theta_full 0.986
_diffrn_measured_fraction_theta_max 0.986
_diffrn_measurement_device 'Nonius KappaCCD'
_diffrn_measurement_method '\f scans and \w scans with \k offsets'
_diffrn_radiation_monochromator 'horizonally mounted graphite crystal'
_diffrn_radiation_source 'fine-focus sealed tube'
_diffrn_radiation_type MoK\a
_diffrn_radiation_wavelength 0.71073
_diffrn_reflns_av_R_equivalents 0.0549
_diffrn_reflns_av_sigmaI/netI 0.0487
_diffrn_reflns_limit_h_max 11
_diffrn_reflns_limit_h_min -11
_diffrn_reflns_limit_k_max 10
_diffrn_reflns_limit_k_min -11
_diffrn_reflns_limit_l_max 24
_diffrn_reflns_limit_l_min -24
_diffrn_reflns_number 22122
_diffrn_reflns_theta_full 27.41
_diffrn_reflns_theta_max 27.41
_diffrn_reflns_theta_min 2.53
_diffrn_standards_decay_% 0
_diffrn_standards_interval_count 0
_diffrn_standards_interval_time 0
_diffrn_standards_number 0
_exptl_absorpt_coefficient_mu 1.666
_exptl_absorpt_correction_T_max 0.779
_exptl_absorpt_correction_T_min 0.692
_exptl_absorpt_correction_type psi-scan
_exptl_absorpt_process_details 'Shelxtl 6.10 (Bruker-AXS, 2000)'
_exptl_crystal_colour 'pale yellow'
_exptl_crystal_density_diffrn 1.441
_exptl_crystal_density_method 'not measured'
_exptl_crystal_description block
_exptl_crystal_F_000 618
_exptl_crystal_size_max 0.25
_exptl_crystal_size_mid 0.20
_exptl_crystal_size_min 0.15
_refine_diff_density_max 0.955
_refine_diff_density_min -1.043
_refine_diff_density_rms 0.102
_refine_ls_extinction_coef 0.0041(5)
_refine_ls_extinction_expression Fc^*^=kFc[1+0.001xFc^2^\l^3^/sin(2\q)]^-1/4^
_refine_ls_extinction_method SHELXL
_refine_ls_goodness_of_fit_ref 1.044
_refine_ls_hydrogen_treatment constr
_refine_ls_matrix_type full
_refine_ls_number_parameters 282
_refine_ls_number_reflns 6195
_refine_ls_number_restraints 0
_refine_ls_restrained_S_all 1.044
_refine_ls_R_factor_all 0.0552
_refine_ls_R_factor_gt 0.0386
_refine_ls_shift/su_max 0.001
_refine_ls_shift/su_mean 0.000
_refine_ls_structure_factor_coef Fsqd
_refine_ls_weighting_details 'calc w=1/[\s^2^(Fo^2^)+(0.0302P)^2^+1.7356P] where P=(Fo^2^+2Fc^2^)/3'
_refine_ls_weighting_scheme calc
_refine_ls_wR_factor_gt 0.0813
_refine_ls_wR_factor_ref 0.0894
_reflns_number_gt 4991
_reflns_number_total 6195
_reflns_threshold_expression >2\s(I)
_cod_data_source_file om7004244-file002.cif
_cod_data_source_block 1015
_cod_database_code 4073530

loop_
_symmetry_equiv_pos_as_xyz
'x, y, z'
'-x, -y, -z'

loop_
_atom_site_label
_atom_site_type_symbol
_atom_site_fract_x
_atom_site_fract_y
_atom_site_fract_z
_atom_site_U_iso_or_equiv
_atom_site_adp_type
_atom_site_occupancy
_atom_site_symmetry_multiplicity
_atom_site_calc_flag
_atom_site_refinement_flags
Ru1 Ru 0.22152(3) 0.94576(3) 0.374508(14) 0.03000(10) Uani 1 1 d .
Ga1 Ga 0.33408(4) 0.73178(4) 0.271207(18) 0.02311(10) Uani 1 1 d .
Si1 Si 0.43713(11) 0.46901(11) 0.19696(5) 0.0271(2) Uani 1 1 d .
Si2 Si 0.61913(11) 0.69753(11) 0.15189(5) 0.0273(2) Uani 1 1 d .
Si3 Si 0.25319(12) 0.82247(11) 0.10202(5) 0.0281(2) Uani 1 1 d .
N1 N 0.3579(4) 0.4864(3) 0.28894(16) 0.0330(7) Uani 1 1 d .
C1 C 0.4586(4) 0.7489(4) 0.35028(18) 0.0272(7) Uani 1 1 d .
C2 C 0.4143(4) 0.7108(4) 0.42350(18) 0.0324(8) Uani 1 1 d .
H2 H 0.3979 0.6155 0.4429 0.039 Uiso 1 1 calc R
C3 C 0.3986(4) 0.8363(5) 0.46272(19) 0.0371(8) Uani 1 1 d .
H3 H 0.3690 0.8397 0.5116 0.045 Uiso 1 1 calc R
C4 C 0.4354(5) 0.9547(5) 0.4154(2) 0.0394(8) Uani 1 1 d .
H4 H 0.4353 1.0517 0.4268 0.047 Uiso 1 1 calc R
C5 C 0.4727(4) 0.9020(4) 0.34758(19) 0.0328(7) Uani 1 1 d .
H5 H 0.5026 0.9591 0.3064 0.039 Uiso 1 1 calc R
C6 C 0.1023(4) 0.9118(5) 0.29179(18) 0.0330(8) Uani 1 1 d .
C7 C 0.0215(4) 0.8939(5) 0.3584(2) 0.0424(9) Uani 1 1 d .
H7 H 0.0161 0.7940 0.3805 0.051 Uiso 1 1 calc R
C8 C -0.0500(5) 1.0464(6) 0.3873(2) 0.0514(11) Uani 1 1 d .
H8 H -0.1097 1.0651 0.4310 0.062 Uiso 1 1 calc R
C9 C -0.0151(5) 1.1651(5) 0.3386(2) 0.0494(11) Uani 1 1 d .
H9 H -0.0468 1.2776 0.3438 0.059 Uiso 1 1 calc R
C10 C 0.0758(4) 1.0845(4) 0.2806(2) 0.0382(8) Uani 1 1 d .
H10 H 0.1139 1.1362 0.2402 0.046 Uiso 1 1 calc R
C11 C 0.4188(4) 0.6843(4) 0.17043(16) 0.0221(6) Uani 1 1 d .
C12 C 0.4800(6) 0.3693(5) 0.3449(2) 0.0499(11) Uani 1 1 d .
H12A H 0.4306 0.3920 0.3919 0.075 Uiso 1 1 calc R
H12B H 0.5799 0.3856 0.3387 0.075 Uiso 1 1 calc R
H12C H 0.5098 0.2531 0.3408 0.075 Uiso 1 1 calc R
C13 C 0.1981(6) 0.4795(6) 0.3052(3) 0.0539(11) Uani 1 1 d .
H13A H 0.2145 0.3659 0.3038 0.081 Uiso 1 1 calc R
H13B H 0.1155 0.5601 0.2698 0.081 Uiso 1 1 calc R
H13C H 0.1588 0.5080 0.3526 0.081 Uiso 1 1 calc R
C14 C 0.6485(5) 0.2862(4) 0.1985(3) 0.0460(10) Uani 1 1 d .
H14A H 0.7213 0.2999 0.2283 0.069 Uiso 1 1 calc R
H14B H 0.6941 0.2803 0.1500 0.069 Uiso 1 1 calc R
H14C H 0.6410 0.1823 0.2179 0.069 Uiso 1 1 calc R
C15 C 0.3086(5) 0.4055(5) 0.1512(2) 0.0452(10) Uani 1 1 d .
H15A H 0.3126 0.3008 0.1780 0.068 Uiso 1 1 calc R
H15B H 0.3526 0.3880 0.1031 0.068 Uiso 1 1 calc R
H15C H 0.1934 0.4942 0.1486 0.068 Uiso 1 1 calc R
C16 C 0.7764(4) 0.5763(5) 0.2244(2) 0.0443(10) Uani 1 1 d .
H16A H 0.8373 0.4581 0.2181 0.066 Uiso 1 1 calc R
H16B H 0.7194 0.5841 0.2707 0.066 Uiso 1 1 calc R
H16C H 0.8544 0.6232 0.2221 0.066 Uiso 1 1 calc R
C17 C 0.5869(5) 0.9184(5) 0.1439(3) 0.0565(13) Uani 1 1 d .
H17A H 0.6894 0.9169 0.1566 0.085 Uiso 1 1 calc R
H17B H 0.4967 0.9781 0.1760 0.085 Uiso 1 1 calc R
H17C H 0.5578 0.9757 0.0948 0.085 Uiso 1 1 calc R
C18 C 0.7264(6) 0.6181(6) 0.0690(2) 0.0545(11) Uani 1 1 d .
H18A H 0.7465 0.5018 0.0717 0.082 Uiso 1 1 calc R
H18B H 0.8326 0.6224 0.0637 0.082 Uiso 1 1 calc R
H18C H 0.6564 0.6884 0.0279 0.082 Uiso 1 1 calc R
C19 C 0.3099(6) 0.7444(6) 0.0144(2) 0.0566(12) Uani 1 1 d .
H19A H 0.2118 0.7989 -0.0159 0.085 Uiso 1 1 calc R
H19B H 0.3505 0.6224 0.0224 0.085 Uiso 1 1 calc R
H19C H 0.3972 0.7713 -0.0090 0.085 Uiso 1 1 calc R
C20 C 0.2138(6) 1.0466(5) 0.0823(3) 0.0599(14) Uani 1 1 d .
H20A H 0.3101 1.0533 0.0571 0.090 Uiso 1 1 calc R
H20B H 0.1954 1.0908 0.1270 0.090 Uiso 1 1 calc R
H20C H 0.1152 1.1133 0.0525 0.090 Uiso 1 1 calc R
C21 C 0.0428(5) 0.8376(5) 0.1278(2) 0.0480(10) Uani 1 1 d .
H21A H 0.0157 0.8610 0.1766 0.072 Uiso 1 1 calc R
H21B H 0.0435 0.7311 0.1249 0.072 Uiso 1 1 calc R
H21C H -0.0406 0.9286 0.0953 0.072 Uiso 1 1 calc R
C22 C 0.1183(6) 0.5110(6) 0.5347(2) 0.0530(11) Uani 1 1 d .
H22 H 0.2005 0.5186 0.5587 0.064 Uiso 1 1 calc R
C23 C 0.1480(5) 0.3601(6) 0.5175(2) 0.0538(11) Uani 1 1 d .
H23 H 0.2506 0.2632 0.5299 0.065 Uiso 1 1 calc R
C24 C 0.0304(6) 0.3486(6) 0.4828(2) 0.0544(11) Uani 1 1 d .
H24 H 0.0513 0.2441 0.4708 0.065 Uiso 1 1 calc R

loop_
_atom_site_aniso_label
_atom_site_aniso_U_11
_atom_site_aniso_U_22
_atom_site_aniso_U_33
_atom_site_aniso_U_23
_atom_site_aniso_U_13
_atom_site_aniso_U_12
Ru1 0.02515(15) 0.03380(16) 0.02178(15) -0.00197(11) -0.00312(10) -0.00622(11)
Ga1 0.02125(17) 0.02508(18) 0.02159(18) 0.00102(13) -0.00309(13) -0.01067(14)
Si1 0.0276(4) 0.0222(4) 0.0319(5) 0.0002(4) -0.0061(4) -0.0124(4)
Si2 0.0250(4) 0.0277(4) 0.0312(5) -0.0029(4) 0.0021(4) -0.0148(4)
Si3 0.0302(5) 0.0267(4) 0.0241(5) 0.0020(4) -0.0074(4) -0.0112(4)
N1 0.0375(16) 0.0304(14) 0.0326(16) 0.0074(12) -0.0073(13) -0.0201(13)
C1 0.0171(14) 0.0323(16) 0.0262(17) -0.0017(13) -0.0045(12) -0.0067(13)
C2 0.0272(16) 0.0359(18) 0.0243(17) 0.0032(14) -0.0067(14) -0.0081(14)
C3 0.0328(18) 0.047(2) 0.0215(17) -0.0024(15) -0.0080(15) -0.0101(16)
C4 0.040(2) 0.047(2) 0.035(2) -0.0129(16) -0.0034(16) -0.0194(17)
C5 0.0288(17) 0.0434(19) 0.0283(18) -0.0060(15) -0.0001(14) -0.0182(16)
C6 0.0206(15) 0.046(2) 0.0265(17) -0.0024(15) -0.0067(13) -0.0100(15)
C7 0.0254(17) 0.061(2) 0.034(2) -0.0030(18) 0.0009(15) -0.0168(18)
C8 0.0221(18) 0.075(3) 0.037(2) -0.016(2) -0.0006(16) -0.0033(19)
C9 0.039(2) 0.044(2) 0.039(2) -0.0072(18) -0.0123(18) 0.0054(17)
C10 0.0313(18) 0.0351(18) 0.0298(19) 0.0013(15) -0.0104(15) -0.0006(15)
C11 0.0200(14) 0.0229(14) 0.0228(15) -0.0002(12) -0.0032(12) -0.0100(12)
C12 0.077(3) 0.0312(19) 0.034(2) 0.0129(16) -0.019(2) -0.022(2)
C13 0.062(3) 0.066(3) 0.057(3) -0.012(2) 0.018(2) -0.051(3)
C14 0.042(2) 0.0251(17) 0.063(3) -0.0026(17) -0.006(2) -0.0096(16)
C15 0.054(2) 0.041(2) 0.052(3) -0.0033(18) -0.014(2) -0.0302(19)
C16 0.0245(17) 0.054(2) 0.051(2) 0.0004(19) -0.0047(17) -0.0172(17)
C17 0.039(2) 0.036(2) 0.101(4) -0.006(2) 0.000(2) -0.0254(19)
C18 0.051(3) 0.084(3) 0.042(2) -0.026(2) 0.022(2) -0.041(3)
C19 0.056(3) 0.061(3) 0.034(2) -0.005(2) -0.014(2) -0.010(2)
C20 0.074(3) 0.035(2) 0.067(3) 0.016(2) -0.038(3) -0.024(2)
C21 0.0292(19) 0.059(2) 0.050(3) 0.004(2) -0.0146(18) -0.0172(18)
C22 0.046(2) 0.079(3) 0.037(2) -0.005(2) -0.0009(19) -0.032(2)
C23 0.037(2) 0.055(3) 0.039(2) 0.003(2) 0.0023(18) -0.0004(19)
C24 0.070(3) 0.049(2) 0.043(2) -0.007(2) 0.008(2) -0.028(2)

loop_
_atom_type_symbol
_atom_type_description
_atom_type_scat_dispersion_real
_atom_type_scat_dispersion_imag
_atom_type_scat_source
C C 0.0033 0.0016 'International Tables Vol C Tables 4.2.6.8 and 6.1.1.4'
H H 0.0000 0.0000 'International Tables Vol C Tables 4.2.6.8 and 6.1.1.4'
Ga Ga 0.2307 1.6083 'International Tables Vol C Tables 4.2.6.8 and 6.1.1.4'
N N 0.0061 0.0033 'International Tables Vol C Tables 4.2.6.8 and 6.1.1.4'
Ru Ru -1.2594 0.8363 'International Tables Vol C Tables 4.2.6.8 and 6.1.1.4'
Si Si 0.0817 0.0704 'International Tables Vol C Tables 4.2.6.8 and 6.1.1.4'

loop_
_geom_angle_atom_site_label_1
_geom_angle_atom_site_label_2
_geom_angle_atom_site_label_3
_geom_angle
_geom_angle_site_symmetry_1
_geom_angle_site_symmetry_3
C7 Ru1 C1 111.99(14) . .
C7 Ru1 C2 105.34(15) . .
C1 Ru1 C2 39.34(13) . .
C7 Ru1 C6 38.88(14) . .
C1 Ru1 C6 92.14(13) . .
C2 Ru1 C6 111.37(13) . .
C7 Ru1 C10 63.82(15) . .
C1 Ru1 C10 112.04(13) . .
C2 Ru1 C10 146.25(14) . .
C6 Ru1 C10 39.48(14) . .
C7 Ru1 C5 147.18(15) . .
C1 Ru1 C5 39.45(13) . .
C2 Ru1 C5 63.95(13) . .
C6 Ru1 C5 113.10(13) . .
C10 Ru1 C5 106.73(14) . .
C7 Ru1 C3 128.45(14) . .
C1 Ru1 C3 65.89(13) . .
C2 Ru1 C3 38.41(13) . .
C6 Ru1 C3 149.46(14) . .
C10 Ru1 C3 167.73(15) . .
C5 Ru1 C3 63.54(14) . .
C7 Ru1 C8 38.34(16) . .
C1 Ru1 C8 150.15(15) . .
C2 Ru1 C8 128.96(16) . .
C6 Ru1 C8 65.45(15) . .
C10 Ru1 C8 63.46(15) . .
C5 Ru1 C8 167.05(16) . .
C3 Ru1 C8 124.78(15) . .
C7 Ru1 C9 63.68(17) . .
C1 Ru1 C9 149.88(14) . .
C2 Ru1 C9 166.58(16) . .
C6 Ru1 C9 65.64(15) . .
C10 Ru1 C9 38.04(15) . .
C5 Ru1 C9 129.47(16) . .
C3 Ru1 C9 141.91(15) . .
C8 Ru1 C9 37.62(17) . .
C7 Ru1 C4 165.90(15) . .
C1 Ru1 C4 65.75(13) . .
C2 Ru1 C4 63.59(14) . .
C6 Ru1 C4 151.09(14) . .
C10 Ru1 C4 130.27(15) . .
C5 Ru1 C4 38.09(14) . .
C3 Ru1 C4 37.47(14) . .
C8 Ru1 C4 141.42(16) . .
C9 Ru1 C4 125.74(16) . .
C7 Ru1 Ga1 73.57(11) . .
C1 Ru1 Ga1 46.22(8) . .
C2 Ru1 Ga1 73.60(10) . .
C6 Ru1 Ga1 45.94(9) . .
C10 Ru1 Ga1 72.66(10) . .
C5 Ru1 Ga1 73.63(9) . .
C3 Ru1 Ga1 109.58(10) . .
C8 Ru1 Ga1 109.24(12) . .
C9 Ru1 Ga1 108.51(11) . .
C4 Ru1 Ga1 109.34(11) . .
C6 Ga1 C1 98.42(13) . .
C6 Ga1 C11 123.08(12) . .
C1 Ga1 C11 127.67(12) . .
C6 Ga1 N1 114.08(13) . .
C1 Ga1 N1 107.76(12) . .
C11 Ga1 N1 84.62(12) . .
C6 Ga1 Si1 131.10(10) . .
C1 Ga1 Si1 127.24(9) . .
C11 Ga1 Si1 42.62(8) . .
N1 Ga1 Si1 42.02(9) . .
C6 Ga1 Ru1 49.31(9) . .
C1 Ga1 Ru1 49.14(9) . .
C11 Ga1 Ru1 151.07(8) . .
N1 Ga1 Ru1 124.31(9) . .
Si1 Ga1 Ru1 166.29(2) . .
N1 Si1 C11 98.19(14) . .
N1 Si1 C14 109.05(17) . .
C11 Si1 C14 118.19(16) . .
N1 Si1 C15 107.64(17) . .
C11 Si1 C15 119.58(15) . .
C14 Si1 C15 103.48(19) . .
N1 Si1 Ga1 49.93(9) . .
C11 Si1 Ga1 48.28(10) . .
C14 Si1 Ga1 126.44(14) . .
C15 Si1 Ga1 128.83(15) . .
C18 Si2 C17 107.3(2) . .
C18 Si2 C11 113.41(17) . .
C17 Si2 C11 111.72(16) . .
C18 Si2 C16 105.6(2) . .
C17 Si2 C16 104.2(2) . .
C11 Si2 C16 113.86(15) . .
C20 Si3 C21 103.7(2) . .
C20 Si3 C19 105.7(2) . .
C21 Si3 C19 106.8(2) . .
C20 Si3 C11 114.53(16) . .
C21 Si3 C11 114.11(16) . .
C19 Si3 C11 111.25(17) . .
C13 N1 C12 109.0(3) . .
C13 N1 Si1 116.3(3) . .
C12 N1 Si1 114.8(3) . .
C13 N1 Ga1 113.8(2) . .
C12 N1 Ga1 113.8(2) . .
Si1 N1 Ga1 88.05(11) . .
C2 C1 C5 103.7(3) . .
C2 C1 Ga1 119.1(2) . .
C5 C1 Ga1 119.1(2) . .
C2 C1 Ru1 70.38(19) . .
C5 C1 Ru1 70.67(19) . .
Ga1 C1 Ru1 84.64(10) . .
C3 C2 C1 110.6(3) . .
C3 C2 Ru1 72.88(19) . .
C1 C2 Ru1 70.28(17) . .
C3 C2 H2 124.7 . .
C1 C2 H2 124.7 . .
Ru1 C2 H2 123.7 . .
C4 C3 C2 107.4(3) . .
C4 C3 Ru1 71.58(19) . .
C2 C3 Ru1 68.72(17) . .
C4 C3 H3 126.3 . .
C2 C3 H3 126.3 . .
Ru1 C3 H3 125.0 . .
C3 C4 C5 107.7(3) . .
C3 C4 Ru1 71.0(2) . .
C5 C4 Ru1 68.91(19) . .
C3 C4 H4 126.2 . .
C5 C4 H4 126.2 . .
Ru1 C4 H4 125.5 . .
C4 C5 C1 110.5(3) . .
C4 C5 Ru1 73.0(2) . .
C1 C5 Ru1 69.88(18) . .
C4 C5 H5 124.7 . .
C1 C5 H5 124.7 . .
Ru1 C5 H5 123.9 . .
C7 C6 C10 104.0(3) . .
C7 C6 Ga1 120.4(3) . .
C10 C6 Ga1 117.3(2) . .
C7 C6 Ru1 70.4(2) . .
C10 C6 Ru1 70.39(19) . .
Ga1 C6 Ru1 84.75(11) . .
C8 C7 C6 110.9(4) . .
C8 C7 Ru1 73.1(2) . .
C6 C7 Ru1 70.8(2) . .
C8 C7 H7 124.6 . .
C6 C7 H7 124.6 . .
Ru1 C7 H7 123.2 . .
C9 C8 C7 107.3(4) . .
C9 C8 Ru1 71.2(2) . .
C7 C8 Ru1 68.6(2) . .
C9 C8 H8 126.4 . .
C7 C8 H8 126.4 . .
Ru1 C8 H8 125.4 . .
C10 C9 C8 107.4(4) . .
C10 C9 Ru1 69.0(2) . .
C8 C9 Ru1 71.1(2) . .
C10 C9 H9 126.3 . .
C8 C9 H9 126.3 . .
Ru1 C9 H9 125.2 . .
C9 C10 C6 110.4(4) . .
C9 C10 Ru1 73.0(2) . .
C6 C10 Ru1 70.13(17) . .
C9 C10 H10 124.8 . .
C6 C10 H10 124.8 . .
Ru1 C10 H10 123.7 . .
Si1 C11 Si2 116.17(16) . .
Si1 C11 Si3 113.44(15) . .
Si2 C11 Si3 113.98(15) . .
Si1 C11 Ga1 89.10(13) . .
Si2 C11 Ga1 110.14(14) . .
Si3 C11 Ga1 111.35(15) . .
N1 C12 H12A 109.5 . .
N1 C12 H12B 109.5 . .
H12A C12 H12B 109.5 . .
N1 C12 H12C 109.5 . .
H12A C12 H12C 109.5 . .
H12B C12 H12C 109.5 . .
N1 C13 H13A 109.5 . .
N1 C13 H13B 109.5 . .
H13A C13 H13B 109.5 . .
N1 C13 H13C 109.5 . .
H13A C13 H13C 109.5 . .
H13B C13 H13C 109.5 . .
Si1 C14 H14A 109.5 . .
Si1 C14 H14B 109.5 . .
H14A C14 H14B 109.5 . .
Si1 C14 H14C 109.5 . .
H14A C14 H14C 109.5 . .
H14B C14 H14C 109.5 . .
Si1 C15 H15A 109.5 . .
Si1 C15 H15B 109.5 . .
H15A C15 H15B 109.5 . .
Si1 C15 H15C 109.5 . .
H15A C15 H15C 109.5 . .
H15B C15 H15C 109.5 . .
Si2 C16 H16A 109.5 . .
Si2 C16 H16B 109.5 . .
H16A C16 H16B 109.5 . .
Si2 C16 H16C 109.5 . .
H16A C16 H16C 109.5 . .
H16B C16 H16C 109.5 . .
Si2 C17 H17A 109.5 . .
Si2 C17 H17B 109.5 . .
H17A C17 H17B 109.5 . .
Si2 C17 H17C 109.5 . .
H17A C17 H17C 109.5 . .
H17B C17 H17C 109.5 . .
Si2 C18 H18A 109.5 . .
Si2 C18 H18B 109.5 . .
H18A C18 H18B 109.5 . .
Si2 C18 H18C 109.5 . .
H18A C18 H18C 109.5 . .
H18B C18 H18C 109.5 . .
Si3 C19 H19A 109.5 . .
Si3 C19 H19B 109.5 . .
H19A C19 H19B 109.5 . .
Si3 C19 H19C 109.5 . .
H19A C19 H19C 109.5 . .
H19B C19 H19C 109.5 . .
Si3 C20 H20A 109.5 . .
Si3 C20 H20B 109.5 . .
H20A C20 H20B 109.5 . .
Si3 C20 H20C 109.5 . .
H20A C20 H20C 109.5 . .
H20B C20 H20C 109.5 . .
Si3 C21 H21A 109.5 . .
Si3 C21 H21B 109.5 . .
H21A C21 H21B 109.5 . .
Si3 C21 H21C 109.5 . .
H21A C21 H21C 109.5 . .
H21B C21 H21C 109.5 . .
C23 C22 C24 120.1(4) . 2_566
C23 C22 H22 120.0 . .
C24 C22 H22 120.0 2_566 .
C24 C23 C22 120.2(4) . .
C24 C23 H23 119.9 . .
C22 C23 H23 119.9 . .
C23 C24 C22 119.7(4) . 2_566
C23 C24 H24 120.1 . .
C22 C24 H24 120.1 2_566 .

loop_
_geom_bond_atom_site_label_1
_geom_bond_atom_site_label_2
_geom_bond_distance
_geom_bond_site_symmetry_2
Ru1 C7 2.144(4) .
Ru1 C1 2.144(3) .
Ru1 C2 2.146(3) .
Ru1 C6 2.149(3) .
Ru1 C10 2.153(3) .
Ru1 C5 2.155(3) .
Ru1 C3 2.201(3) .
Ru1 C8 2.203(4) .
Ru1 C9 2.205(4) .
Ru1 C4 2.209(4) .
Ru1 Ga1 2.8230(5) .
Ga1 C6 2.037(3) .
Ga1 C1 2.047(3) .
Ga1 C11 2.054(3) .
Ga1 N1 2.107(3) .
Ga1 Si1 2.7520(10) .
Si1 N1 1.843(3) .
Si1 C11 1.864(3) .
Si1 C14 1.865(4) .
Si1 C15 1.869(3) .
Si2 C18 1.863(4) .
Si2 C17 1.872(4) .
Si2 C11 1.877(3) .
Si2 C16 1.878(4) .
Si3 C20 1.870(4) .
Si3 C21 1.876(4) .
Si3 C19 1.878(5) .
Si3 C11 1.888(3) .
N1 C13 1.485(5) .
N1 C12 1.488(4) .
C1 C2 1.444(5) .
C1 C5 1.451(5) .
C2 C3 1.431(5) .
C2 H2 0.9500 .
C3 C4 1.416(5) .
C3 H3 0.9500 .
C4 C5 1.425(5) .
C4 H4 0.9500 .
C5 H5 0.9500 .
C6 C7 1.429(5) .
C6 C10 1.453(5) .
C7 C8 1.429(6) .
C7 H7 0.9500 .
C8 C9 1.421(6) .
C8 H8 0.9500 .
C9 C10 1.421(6) .
C9 H9 0.9500 .
C10 H10 0.9500 .
C12 H12A 0.9800 .
C12 H12B 0.9800 .
C12 H12C 0.9800 .
C13 H13A 0.9800 .
C13 H13B 0.9800 .
C13 H13C 0.9800 .
C14 H14A 0.9800 .
C14 H14B 0.9800 .
C14 H14C 0.9800 .
C15 H15A 0.9800 .
C15 H15B 0.9800 .
C15 H15C 0.9800 .
C16 H16A 0.9800 .
C16 H16B 0.9800 .
C16 H16C 0.9800 .
C17 H17A 0.9800 .
C17 H17B 0.9800 .
C17 H17C 0.9800 .
C18 H18A 0.9800 .
C18 H18B 0.9800 .
C18 H18C 0.9800 .
C19 H19A 0.9800 .
C19 H19B 0.9800 .
C19 H19C 0.9800 .
C20 H20A 0.9800 .
C20 H20B 0.9800 .
C20 H20C 0.9800 .
C21 H21A 0.9800 .
C21 H21B 0.9800 .
C21 H21C 0.9800 .
C22 C23 1.372(7) .
C22 C24 1.376(6) 2_566
C22 H22 0.9500 .
C23 C24 1.367(6) .
C23 H23 0.9500 .
C24 C22 1.376(6) 2_566
C24 H24 0.9500 .

loop_
_geom_torsion_atom_site_label_1
_geom_torsion_atom_site_label_2
_geom_torsion_atom_site_label_3
_geom_torsion_atom_site_label_4
_geom_torsion
_geom_torsion_site_symmetry_1
_geom_torsion_site_symmetry_4
C7 Ru1 Ga1 C6 32.44(17) . .
C1 Ru1 Ga1 C6 177.84(18) . .
C2 Ru1 Ga1 C6 144.42(17) . .
C10 Ru1 Ga1 C6 -34.62(17) . .
C5 Ru1 Ga1 C6 -148.58(17) . .
C3 Ru1 Ga1 C6 158.11(17) . .
C8 Ru1 Ga1 C6 18.16(19) . .
C9 Ru1 Ga1 C6 -21.68(19) . .
C4 Ru1 Ga1 C6 -162.06(17) . .
C7 Ru1 Ga1 C1 -145.41(17) . .
C2 Ru1 Ga1 C1 -33.42(15) . .
C6 Ru1 Ga1 C1 -177.84(18) . .
C10 Ru1 Ga1 C1 147.54(17) . .
C5 Ru1 Ga1 C1 33.58(15) . .
C3 Ru1 Ga1 C1 -19.74(16) . .
C8 Ru1 Ga1 C1 -159.68(18) . .
C9 Ru1 Ga1 C1 160.47(18) . .
C4 Ru1 Ga1 C1 20.09(16) . .
C7 Ru1 Ga1 C11 118.6(2) . .
C1 Ru1 Ga1 C11 -96.0(2) . .
C2 Ru1 Ga1 C11 -129.46(19) . .
C6 Ru1 Ga1 C11 86.1(2) . .
C10 Ru1 Ga1 C11 51.5(2) . .
C5 Ru1 Ga1 C11 -62.46(19) . .
C3 Ru1 Ga1 C11 -115.77(19) . .
C8 Ru1 Ga1 C11 104.3(2) . .
C9 Ru1 Ga1 C11 64.4(2) . .
C4 Ru1 Ga1 C11 -75.95(19) . .
C7 Ru1 Ga1 N1 -61.27(14) . .
C1 Ru1 Ga1 N1 84.14(15) . .
C2 Ru1 Ga1 N1 50.72(14) . .
C6 Ru1 Ga1 N1 -93.70(16) . .
C10 Ru1 Ga1 N1 -128.32(15) . .
C5 Ru1 Ga1 N1 117.72(13) . .
C3 Ru1 Ga1 N1 64.41(14) . .
C8 Ru1 Ga1 N1 -75.54(16) . .
C9 Ru1 Ga1 N1 -115.38(16) . .
C4 Ru1 Ga1 N1 104.23(14) . .
C7 Ru1 Ga1 Si1 -65.20(14) . .
C1 Ru1 Ga1 Si1 80.21(15) . .
C2 Ru1 Ga1 Si1 46.78(14) . .
C6 Ru1 Ga1 Si1 -97.64(16) . .
C10 Ru1 Ga1 Si1 -132.26(15) . .
C5 Ru1 Ga1 Si1 113.79(13) . .
C3 Ru1 Ga1 Si1 60.47(14) . .
C8 Ru1 Ga1 Si1 -79.48(16) . .
C9 Ru1 Ga1 Si1 -119.32(16) . .
C4 Ru1 Ga1 Si1 100.30(14) . .
C6 Ga1 Si1 N1 -80.83(17) . .
C1 Ga1 Si1 N1 74.26(16) . .
C11 Ga1 Si1 N1 -177.82(16) . .
Ru1 Ga1 Si1 N1 4.86(15) . .
C6 Ga1 Si1 C11 96.99(18) . .
C1 Ga1 Si1 C11 -107.91(17) . .
N1 Ga1 Si1 C11 177.82(16) . .
Ru1 Ga1 Si1 C11 -177.32(14) . .
C6 Ga1 Si1 C14 -165.6(2) . .
C1 Ga1 Si1 C14 -10.5(2) . .
C11 Ga1 Si1 C14 97.4(2) . .
N1 Ga1 Si1 C14 -84.8(2) . .
Ru1 Ga1 Si1 C14 -79.9(2) . .
C6 Ga1 Si1 C15 -0.6(2) . .
C1 Ga1 Si1 C15 154.5(2) . .
C11 Ga1 Si1 C15 -97.5(2) . .
N1 Ga1 Si1 C15 80.3(2) . .
Ru1 Ga1 Si1 C15 85.14(19) . .
C11 Si1 N1 C13 114.1(3) . .
C14 Si1 N1 C13 -122.2(3) . .
C15 Si1 N1 C13 -10.6(3) . .
Ga1 Si1 N1 C13 115.7(3) . .
C11 Si1 N1 C12 -117.0(2) . .
C14 Si1 N1 C12 6.7(3) . .
C15 Si1 N1 C12 118.3(3) . .
Ga1 Si1 N1 C12 -115.4(3) . .
C11 Si1 N1 Ga1 -1.64(12) . .
C14 Si1 N1 Ga1 122.05(14) . .
C15 Si1 N1 Ga1 -126.32(14) . .
C6 Ga1 N1 C13 7.4(3) . .
C1 Ga1 N1 C13 115.5(3) . .
C11 Ga1 N1 C13 -116.6(3) . .
Si1 Ga1 N1 C13 -118.0(3) . .
Ru1 Ga1 N1 C13 63.4(3) . .
C6 Ga1 N1 C12 -118.2(3) . .
C1 Ga1 N1 C12 -10.1(3) . .
C11 Ga1 N1 C12 117.8(3) . .
Si1 Ga1 N1 C12 116.3(3) . .
Ru1 Ga1 N1 C12 -62.3(3) . .
C6 Ga1 N1 Si1 125.43(13) . .
C1 Ga1 N1 Si1 -126.43(12) . .
C11 Ga1 N1 Si1 1.48(11) . .
Ru1 Ga1 N1 Si1 -178.61(4) . .
C6 Ga1 C1 C2 62.4(3) . .
C11 Ga1 C1 C2 -153.4(2) . .
N1 Ga1 C1 C2 -56.4(3) . .
Si1 Ga1 C1 C2 -98.9(3) . .
Ru1 Ga1 C1 C2 64.0(2) . .
C6 Ga1 C1 C5 -66.0(3) . .
C11 Ga1 C1 C5 78.2(3) . .
N1 Ga1 C1 C5 175.3(2) . .
Si1 Ga1 C1 C5 132.7(2) . .
Ru1 Ga1 C1 C5 -64.4(2) . .
C6 Ga1 C1 Ru1 -1.65(14) . .
C11 Ga1 C1 Ru1 142.58(11) . .
N1 Ga1 C1 Ru1 -120.36(11) . .
Si1 Ga1 C1 Ru1 -162.94(4) . .
C7 Ru1 C1 C2 -87.6(2) . .
C6 Ru1 C1 C2 -122.0(2) . .
C10 Ru1 C1 C2 -157.1(2) . .
C5 Ru1 C1 C2 113.1(3) . .
C3 Ru1 C1 C2 36.1(2) . .
C8 Ru1 C1 C2 -82.3(3) . .
C9 Ru1 C1 C2 -162.7(3) . .
C4 Ru1 C1 C2 77.3(2) . .
Ga1 Ru1 C1 C2 -123.5(2) . .
C7 Ru1 C1 C5 159.33(19) . .
C2 Ru1 C1 C5 -113.1(3) . .
C6 Ru1 C1 C5 124.9(2) . .
C10 Ru1 C1 C5 89.8(2) . .
C3 Ru1 C1 C5 -77.0(2) . .
C8 Ru1 C1 C5 164.6(3) . .
C9 Ru1 C1 C5 84.2(3) . .
C4 Ru1 C1 C5 -35.81(19) . .
Ga1 Ru1 C1 C5 123.4(2) . .
C7 Ru1 C1 Ga1 35.96(16) . .
C2 Ru1 C1 Ga1 123.5(2) . .
C6 Ru1 C1 Ga1 1.55(13) . .
C10 Ru1 C1 Ga1 -33.56(16) . .
C5 Ru1 C1 Ga1 -123.4(2) . .
C3 Ru1 C1 Ga1 159.60(16) . .
C8 Ru1 C1 Ga1 41.2(3) . .
C9 Ru1 C1 Ga1 -39.2(3) . .
C4 Ru1 C1 Ga1 -159.17(17) . .
C5 C1 C2 C3 1.3(3) . .
Ga1 C1 C2 C3 -133.9(3) . .
Ru1 C1 C2 C3 -62.0(2) . .
C5 C1 C2 Ru1 63.3(2) . .
Ga1 C1 C2 Ru1 -71.81(19) . .
C7 Ru1 C2 C3 -133.8(2) . .
C1 Ru1 C2 C3 120.1(3) . .
C6 Ru1 C2 C3 -174.4(2) . .
C10 Ru1 C2 C3 160.6(3) . .
C5 Ru1 C2 C3 79.5(2) . .
C8 Ru1 C2 C3 -99.3(3) . .
C9 Ru1 C2 C3 -99.9(6) . .
C4 Ru1 C2 C3 36.9(2) . .
Ga1 Ru1 C2 C3 159.0(2) . .
C7 Ru1 C2 C1 106.1(2) . .
C6 Ru1 C2 C1 65.5(2) . .
C10 Ru1 C2 C1 40.5(3) . .
C5 Ru1 C2 C1 -40.58(19) . .
C3 Ru1 C2 C1 -120.1(3) . .
C8 Ru1 C2 C1 140.6(2) . .
C9 Ru1 C2 C1 140.0(6) . .
C4 Ru1 C2 C1 -83.2(2) . .
Ga1 Ru1 C2 C1 38.86(17) . .
C1 C2 C3 C4 -1.0(4) . .
Ru1 C2 C3 C4 -61.5(2) . .
C1 C2 C3 Ru1 60.5(2) . .
C7 Ru1 C3 C4 -179.3(2) . .
C1 Ru1 C3 C4 81.0(2) . .
C2 Ru1 C3 C4 118.0(3) . .
C6 Ru1 C3 C4 128.4(3) . .
C10 Ru1 C3 C4 -1.9(8) . .
C5 Ru1 C3 C4 37.3(2) . .
C8 Ru1 C3 C4 -131.2(3) . .
C9 Ru1 C3 C4 -83.8(3) . .
Ga1 Ru1 C3 C4 96.5(2) . .
C7 Ru1 C3 C2 62.8(3) . .
C1 Ru1 C3 C2 -36.9(2) . .
C6 Ru1 C3 C2 10.4(4) . .
C10 Ru1 C3 C2 -119.8(7) . .
C5 Ru1 C3 C2 -80.7(2) . .
C8 Ru1 C3 C2 110.9(3) . .
C9 Ru1 C3 C2 158.2(3) . .
C4 Ru1 C3 C2 -118.0(3) . .
Ga1 Ru1 C3 C2 -21.4(2) . .
C2 C3 C4 C5 0.2(4) . .
Ru1 C3 C4 C5 -59.4(2) . .
C2 C3 C4 Ru1 59.6(2) . .
C7 Ru1 C4 C3 2.4(7) . .
C1 Ru1 C4 C3 -81.4(2) . .
C2 Ru1 C4 C3 -37.8(2) . .
C6 Ru1 C4 C3 -124.5(3) . .
C10 Ru1 C4 C3 179.5(2) . .
C5 Ru1 C4 C3 -118.5(3) . .
C8 Ru1 C4 C3 82.4(3) . .
C9 Ru1 C4 C3 130.9(2) . .
Ga1 Ru1 C4 C3 -97.2(2) . .
C7 Ru1 C4 C5 120.9(6) . .
C1 Ru1 C4 C5 37.1(2) . .
C2 Ru1 C4 C5 80.7(2) . .
C6 Ru1 C4 C5 -6.0(4) . .
C10 Ru1 C4 C5 -62.0(3) . .
C3 Ru1 C4 C5 118.5(3) . .
C8 Ru1 C4 C5 -159.1(3) . .
C9 Ru1 C4 C5 -110.6(2) . .
Ga1 Ru1 C4 C5 21.3(2) . .
C3 C4 C5 C1 0.6(4) . .
Ru1 C4 C5 C1 -60.1(2) . .
C3 C4 C5 Ru1 60.7(2) . .
C2 C1 C5 C4 -1.1(4) . .
Ga1 C1 C5 C4 134.0(3) . .
Ru1 C1 C5 C4 62.0(2) . .
C2 C1 C5 Ru1 -63.1(2) . .
Ga1 C1 C5 Ru1 72.05(19) . .
C7 Ru1 C5 C4 -157.3(3) . .
C1 Ru1 C5 C4 -120.2(3) . .
C2 Ru1 C5 C4 -79.7(2) . .
C6 Ru1 C5 C4 176.9(2) . .
C10 Ru1 C5 C4 135.3(2) . .
C3 Ru1 C5 C4 -36.7(2) . .
C8 Ru1 C5 C4 96.1(7) . .
C9 Ru1 C5 C4 100.1(3) . .
Ga1 Ru1 C5 C4 -159.1(2) . .
C7 Ru1 C5 C1 -37.1(3) . .
C2 Ru1 C5 C1 40.46(19) . .
C6 Ru1 C5 C1 -63.0(2) . .
C10 Ru1 C5 C1 -104.6(2) . .
C3 Ru1 C5 C1 83.5(2) . .
C8 Ru1 C5 C1 -143.7(6) . .
C9 Ru1 C5 C1 -139.7(2) . .
C4 Ru1 C5 C1 120.2(3) . .
Ga1 Ru1 C5 C1 -38.94(16) . .
C1 Ga1 C6 C7 -61.9(3) . .
C11 Ga1 C6 C7 151.6(3) . .
N1 Ga1 C6 C7 51.9(3) . .
Si1 Ga1 C6 C7 98.3(3) . .
Ru1 Ga1 C6 C7 -63.5(3) . .
C1 Ga1 C6 C10 66.4(3) . .
C11 Ga1 C6 C10 -80.1(3) . .
N1 Ga1 C6 C10 -179.8(2) . .
Si1 Ga1 C6 C10 -133.4(2) . .
Ru1 Ga1 C6 C10 64.7(2) . .
C1 Ga1 C6 Ru1 1.65(14) . .
C11 Ga1 C6 Ru1 -144.83(11) . .
N1 Ga1 C6 Ru1 115.47(12) . .
Si1 Ga1 C6 Ru1 161.84(4) . .
C1 Ru1 C6 C7 123.4(2) . .
C2 Ru1 C6 C7 88.1(2) . .
C10 Ru1 C6 C7 -113.6(3) . .
C5 Ru1 C6 C7 157.9(2) . .
C3 Ru1 C6 C7 81.2(3) . .
C8 Ru1 C6 C7 -36.2(2) . .
C9 Ru1 C6 C7 -77.7(3) . .
C4 Ru1 C6 C7 161.9(3) . .
Ga1 Ru1 C6 C7 125.0(3) . .
C7 Ru1 C6 C10 113.6(3) . .
C1 Ru1 C6 C10 -123.0(2) . .
C2 Ru1 C6 C10 -158.3(2) . .
C5 Ru1 C6 C10 -88.5(2) . .
C3 Ru1 C6 C10 -165.2(3) . .
C8 Ru1 C6 C10 77.4(2) . .
C9 Ru1 C6 C10 35.9(2) . .
C4 Ru1 C6 C10 -84.5(3) . .
Ga1 Ru1 C6 C10 -121.5(2) . .
C7 Ru1 C6 Ga1 -125.0(3) . .
C1 Ru1 C6 Ga1 -1.56(13) . .
C2 Ru1 C6 Ga1 -36.82(16) . .
C10 Ru1 C6 Ga1 121.5(2) . .
C5 Ru1 C6 Ga1 32.95(16) . .
C3 Ru1 C6 Ga1 -43.7(3) . .
C8 Ru1 C6 Ga1 -161.12(19) . .
C9 Ru1 C6 Ga1 157.38(19) . .
C4 Ru1 C6 Ga1 37.0(3) . .
C10 C6 C7 C8 -0.4(4) . .
Ga1 C6 C7 C8 133.6(3) . .
Ru1 C6 C7 C8 62.4(3) . .
C10 C6 C7 Ru1 -62.9(2) . .
Ga1 C6 C7 Ru1 71.2(2) . .
C1 Ru1 C7 C8 175.8(2) . .
C2 Ru1 C7 C8 134.8(2) . .
C6 Ru1 C7 C8 -120.1(3) . .
C10 Ru1 C7 C8 -79.6(3) . .
C5 Ru1 C7 C8 -159.7(3) . .
C3 Ru1 C7 C8 99.8(3) . .
C9 Ru1 C7 C8 -37.0(2) . .
C4 Ru1 C7 C8 98.0(7) . .
Ga1 Ru1 C7 C8 -158.0(3) . .
C1 Ru1 C7 C6 -64.1(2) . .
C2 Ru1 C7 C6 -105.2(2) . .
C10 Ru1 C7 C6 40.5(2) . .
C5 Ru1 C7 C6 -39.7(4) . .
C3 Ru1 C7 C6 -140.1(2) . .
C8 Ru1 C7 C6 120.1(3) . .
C9 Ru1 C7 C6 83.1(2) . .
C4 Ru1 C7 C6 -142.0(6) . .
Ga1 Ru1 C7 C6 -37.88(19) . .
C6 C7 C8 C9 0.1(4) . .
Ru1 C7 C8 C9 61.1(3) . .
C6 C7 C8 Ru1 -61.0(2) . .
C7 Ru1 C8 C9 -118.0(4) . .
C1 Ru1 C8 C9 -125.9(3) . .
C2 Ru1 C8 C9 -179.7(2) . .
C6 Ru1 C8 C9 -81.4(3) . .
C10 Ru1 C8 C9 -37.4(2) . .
C5 Ru1 C8 C9 5.1(8) . .
C3 Ru1 C8 C9 132.0(2) . .
C4 Ru1 C8 C9 84.7(3) . .
Ga1 Ru1 C8 C9 -95.6(2) . .
C1 Ru1 C8 C7 -7.8(4) . .
C2 Ru1 C8 C7 -61.7(3) . .
C6 Ru1 C8 C7 36.7(2) . .
C10 Ru1 C8 C7 80.6(3) . .
C5 Ru1 C8 C7 123.1(6) . .
C3 Ru1 C8 C7 -110.0(3) . .
C9 Ru1 C8 C7 118.0(4) . .
C4 Ru1 C8 C7 -157.2(2) . .
Ga1 Ru1 C8 C7 22.4(3) . .
C7 C8 C9 C10 0.3(4) . .
Ru1 C8 C9 C10 59.7(3) . .
C7 C8 C9 Ru1 -59.4(2) . .
C7 Ru1 C9 C10 -80.4(3) . .
C1 Ru1 C9 C10 8.5(5) . .
C2 Ru1 C9 C10 -117.2(6) . .
C6 Ru1 C9 C10 -37.2(2) . .
C5 Ru1 C9 C10 63.4(3) . .
C3 Ru1 C9 C10 160.0(2) . .
C8 Ru1 C9 C10 -118.0(4) . .
C4 Ru1 C9 C10 111.9(3) . .
Ga1 Ru1 C9 C10 -20.3(3) . .
C7 Ru1 C9 C8 37.6(3) . .
C1 Ru1 C9 C8 126.5(3) . .
C2 Ru1 C9 C8 0.8(8) . .
C6 Ru1 C9 C8 80.8(3) . .
C10 Ru1 C9 C8 118.0(4) . .
C5 Ru1 C9 C8 -178.5(2) . .
C3 Ru1 C9 C8 -81.9(3) . .
C4 Ru1 C9 C8 -130.1(3) . .
Ga1 Ru1 C9 C8 97.8(2) . .
C8 C9 C10 C6 -0.6(4) . .
Ru1 C9 C10 C6 60.4(2) . .
C8 C9 C10 Ru1 -61.1(3) . .
C7 C6 C10 C9 0.7(4) . .
Ga1 C6 C10 C9 -135.1(3) . .
Ru1 C6 C10 C9 -62.2(3) . .
C7 C6 C10 Ru1 62.8(2) . .
Ga1 C6 C10 Ru1 -72.94(19) . .
C7 Ru1 C10 C9 80.0(3) . .
C1 Ru1 C10 C9 -175.4(2) . .
C2 Ru1 C10 C9 158.2(3) . .
C6 Ru1 C10 C9 119.9(3) . .
C5 Ru1 C10 C9 -133.9(3) . .
C3 Ru1 C10 C9 -97.7(7) . .
C8 Ru1 C10 C9 37.0(3) . .
C4 Ru1 C10 C9 -99.2(3) . .
Ga1 Ru1 C10 C9 159.8(3) . .
C7 Ru1 C10 C6 -39.9(2) . .
C1 Ru1 C10 C6 64.7(2) . .
C2 Ru1 C10 C6 38.3(4) . .
C5 Ru1 C10 C6 106.2(2) . .
C3 Ru1 C10 C6 142.4(6) . .
C8 Ru1 C10 C6 -82.9(2) . .
C9 Ru1 C10 C6 -119.9(3) . .
C4 Ru1 C10 C6 140.9(2) . .
Ga1 Ru1 C10 C6 39.95(18) . .
N1 Si1 C11 Si2 113.77(18) . .
C14 Si1 C11 Si2 -3.1(3) . .
C15 Si1 C11 Si2 -130.5(2) . .
Ga1 Si1 C11 Si2 112.08(19) . .
N1 Si1 C11 Si3 -111.27(17) . .
C14 Si1 C11 Si3 131.9(2) . .
C15 Si1 C11 Si3 4.4(3) . .
Ga1 Si1 C11 Si3 -113.0(2) . .
N1 Si1 C11 Ga1 1.68(13) . .
C14 Si1 C11 Ga1 -115.14(19) . .
C15 Si1 C11 Ga1 117.38(19) . .
C18 Si2 C11 Si1 70.0(2) . .
C17 Si2 C11 Si1 -168.6(2) . .
C16 Si2 C11 Si1 -50.8(2) . .
C18 Si2 C11 Si3 -64.7(2) . .
C17 Si2 C11 Si3 56.7(3) . .
C16 Si2 C11 Si3 174.45(19) . .
C18 Si2 C11 Ga1 169.27(19) . .
C17 Si2 C11 Ga1 -69.3(2) . .
C16 Si2 C11 Ga1 48.5(2) . .
C20 Si3 C11 Si1 173.0(2) . .
C21 Si3 C11 Si1 53.7(2) . .
C19 Si3 C11 Si1 -67.2(2) . .
C20 Si3 C11 Si2 -51.1(3) . .
C21 Si3 C11 Si2 -170.4(2) . .
C19 Si3 C11 Si2 68.8(2) . .
C20 Si3 C11 Ga1 74.3(2) . .
C21 Si3 C11 Ga1 -45.0(2) . .
C19 Si3 C11 Ga1 -165.89(19) . .
C6 Ga1 C11 Si1 -116.78(15) . .
C1 Ga1 C11 Si1 106.86(15) . .
N1 Ga1 C11 Si1 -1.46(11) . .
Ru1 Ga1 C11 Si1 178.69(7) . .
C6 Ga1 C11 Si2 125.56(16) . .
C1 Ga1 C11 Si2 -10.8(2) . .
N1 Ga1 C11 Si2 -119.12(15) . .
Si1 Ga1 C11 Si2 -117.65(18) . .
Ru1 Ga1 C11 Si2 61.0(2) . .
C6 Ga1 C11 Si3 -1.9(2) . .
C1 Ga1 C11 Si3 -138.25(15) . .
N1 Ga1 C11 Si3 113.43(15) . .
Si1 Ga1 C11 Si3 114.90(18) . .
Ru1 Ga1 C11 Si3 -66.4(2) . .
C24 C22 C23 C24 0.3(8) 2_566 .
C22 C23 C24 C22 -0.3(8) . 2_566
